data_7712889
loop_
_publ_author_name
'Brotsman, Victor A.'
'Tamm, Nadezhda B.'
'Ioffe, Ilya N.'
'Eliseev, Andrei A.'
'Goryunkov, Alexey A.'
'Lyssenko, Konstantin A.'
'Troyanov, Sergey I.'

_publ_section_title
;
 Dimeric and 1D polymeric low-chlorinated C<sub>60</sub> fullerenes,
 (C<sub>60</sub>Cl<sub>5</sub>)<sub>2</sub> and
 (C<sub>60</sub>Cl<sub>4</sub>)<sub>&#x221e;</sub>.
;
_journal_name_full 'Dalton transactions (Cambridge, England : 2003)'
_journal_paper_doi 10.1039/d3dt00887h
_journal_year 2023
_chemical_formula_moiety 'C120 Cl10'
_chemical_formula_sum 'C120 Cl10'
_chemical_formula_weight 1795.70
_space_group_crystal_system orthorhombic
_space_group_IT_number 29
_space_group_name_Hall 'P 2c -2ac'
_space_group_name_H-M_alt 'P c a 21'
_audit_creation_method SHELXL-2018/3
_audit_update_record
;
2023-03-10 deposited with the CCDC.	2023-04-21 downloaded from the CCDC.
;
_cell_angle_alpha 90
_cell_angle_beta 90
_cell_angle_gamma 90
_cell_formula_units_Z 4
_cell_length_a 19.474(3)
_cell_length_b 11.2064(16)
_cell_length_c 28.978(4)
_cell_measurement_reflns_used 4211
_cell_measurement_temperature 106(2)
_cell_measurement_theta_max 28.22
_cell_measurement_theta_min 2.22
_cell_volume 6324.0(16)
_computing_cell_refinement
;
SAINT (Bruker, 2019)
;
_computing_data_collection
;
APEX3 (Bruker, 2019)
;
_computing_data_reduction
;
SAINT (Bruker, 2019), PLATON (Spek, 2020)
;
_computing_molecular_graphics
;
Mercury (Macrae <i>et al.</i>, 2020)
;
_computing_structure_refinement
;
SHELXL2014 (Sheldrick, 2015b)
;
_computing_structure_solution
;
SHELXT2014 (Sheldrick, 2015a)
;
_diffrn_ambient_temperature 106(2)
_diffrn_detector_area_resol_mean 7.31
_diffrn_measured_fraction_theta_full 0.999
_diffrn_measured_fraction_theta_max 0.999
_diffrn_measurement_device_type 'Bruker D8 Quest with Photon III detector'
_diffrn_measurement_method '\f and \w shutterless scans'
_diffrn_radiation_type MoK\a
_diffrn_radiation_wavelength 0.71073
_diffrn_reflns_av_R_equivalents 0.1095
_diffrn_reflns_av_unetI/netI 0.1160
_diffrn_reflns_Laue_measured_fraction_full 0.999
_diffrn_reflns_Laue_measured_fraction_max 0.999
_diffrn_reflns_limit_h_max 26
_diffrn_reflns_limit_h_min -26
_diffrn_reflns_limit_k_max 15
_diffrn_reflns_limit_k_min -15
_diffrn_reflns_limit_l_max 39
_diffrn_reflns_limit_l_min -39
_diffrn_reflns_number 60820
_diffrn_reflns_point_group_measured_fraction_full 0.996
_diffrn_reflns_point_group_measured_fraction_max 0.995
_diffrn_reflns_theta_full 25.242
_diffrn_reflns_theta_max 29.000
_diffrn_reflns_theta_min 1.817
_diffrn_source 'micro-focus sealed X-ray tube'
_exptl_absorpt_coefficient_mu 0.516
_exptl_absorpt_process_details
;
 SADABS 2016/2: Krause, L., Herbst-Irmer, R., Sheldrick G.M. & Stalke D.,
 J. Appl. Cryst. 48 (2015) 3-10
;
_exptl_crystal_colour red
_exptl_crystal_density_diffrn 1.886
_exptl_crystal_description block
_exptl_crystal_F_000 3560
_exptl_crystal_size_max 0.320
_exptl_crystal_size_mid 0.200
_exptl_crystal_size_min 0.140
_refine_diff_density_max 0.514
_refine_diff_density_min -0.610
_refine_diff_density_rms 0.097
_refine_ls_abs_structure_details
;
 Refined as an inversion twin.
;
_refine_ls_abs_structure_Flack 0.38(8)
_refine_ls_extinction_method none
_refine_ls_goodness_of_fit_ref 1.003
_refine_ls_hydrogen_treatment undef
_refine_ls_matrix_type full
_refine_ls_number_parameters 1192
_refine_ls_number_reflns 16733
_refine_ls_number_restraints 7
_refine_ls_restrained_S_all 1.003
_refine_ls_R_factor_all 0.0903
_refine_ls_R_factor_gt 0.0588
_refine_ls_shift/su_max 0.003
_refine_ls_shift/su_mean 0.000
_refine_ls_structure_factor_coef Fsqd
_refine_ls_weighting_details 'w=1/[\s^2^(Fo^2^)+(0.0587P)^2^] where P=(Fo^2^+2Fc^2^)/3'
_refine_ls_weighting_scheme calc
_refine_ls_wR_factor_gt 0.1246
_refine_ls_wR_factor_ref 0.1388
_reflns_Friedel_coverage 0.954
_reflns_Friedel_fraction_full 0.993
_reflns_Friedel_fraction_max 0.991
_reflns_number_gt 12428
_reflns_number_total 16733
_reflns_threshold_expression 'I > 2\s(I)'
_cod_data_source_file d3dt00887h2.cif
_cod_data_source_block (C60Cl5)2a_Sb3
_cod_original_cell_volume 6324.0(15)
_cod_database_code 7712889
_shelx_shelxl_version_number 2018/3
_shelx_space_group_comment
;
The symmetry employed for this shelxl refinement is uniquely defined
by the following loop, which should always be used as a source of
symmetry information in preference to the above space-group names.
They are only intended as comments.
;
_shelx_estimated_absorpt_t_min 0.852
_shelx_estimated_absorpt_t_max 0.931

loop_
_space_group_symop_operation_xyz
'x, y, z'
'-x, -y, z+1/2'
'x+1/2, -y, z'
'-x+1/2, y, z+1/2'

loop_
_atom_site_label
_atom_site_type_symbol
_atom_site_fract_x
_atom_site_fract_y
_atom_site_fract_z
_atom_site_U_iso_or_equiv
_atom_site_adp_type
_atom_site_occupancy
_atom_site_site_symmetry_order
_atom_site_calc_flag
_atom_site_refinement_flags_posn
_atom_site_refinement_flags_adp
_atom_site_refinement_flags_occupancy
_atom_site_disorder_assembly
_atom_site_disorder_group
Cl1 Cl 0.53893(9) 0.02244(15) 0.59083(7) 0.0169(5) Uani 0.907(6) 1 d . . P . .
Cl1B Cl 0.5375(12) 0.0572(19) 0.5463(10) 0.041(7) Uani 0.093(6) 1 d . . P . .
Cl2 Cl 0.43377(9) 0.01735(14) 0.70791(7) 0.0164(4) Uani 1 1 d . . . . .
Cl3 Cl 0.64647(7) 0.14698(14) 0.64651(6) 0.0179(3) Uani 1 1 d . . . . .
Cl4 Cl 0.59660(7) 0.24715(14) 0.49537(6) 0.0196(3) Uani 1 1 d . . . . .
Cl5 Cl 0.27205(8) 0.06448(14) 0.60233(6) 0.0202(3) Uani 1 1 d . . . . .
C1 C 0.5144(3) 0.1735(5) 0.6081(2) 0.0150(12) Uani 1 1 d . . . . .
C2 C 0.4950(3) 0.2350(6) 0.5624(2) 0.0145(12) Uani 1 1 d . . . . .
C3 C 0.4264(3) 0.2300(5) 0.5570(2) 0.0133(12) Uani 1 1 d . . . . .
C4 C 0.3949(3) 0.1849(5) 0.6000(2) 0.0123(12) Uani 1 1 d . . . . .
C5 C 0.4435(3) 0.1631(5) 0.6312(2) 0.0124(12) Uani 1 1 d . . . . .
C6 C 0.4319(3) 0.1645(5) 0.6818(2) 0.0127(12) Uani 1 1 d . . . . .
C7 C 0.4834(3) 0.2479(5) 0.7041(2) 0.0137(12) Uani 1 1 d . . . . .
C8 C 0.5439(3) 0.2807(5) 0.6842(2) 0.0144(12) Uani 1 1 d . . . . .
C9 C 0.5703(3) 0.2372(5) 0.6372(2) 0.0151(13) Uani 1 1 d . . . . .
C10 C 0.5937(3) 0.3540(5) 0.6159(2) 0.0140(12) Uani 1 1 d . . . . .
C11 C 0.5824(3) 0.3902(5) 0.5718(2) 0.0132(12) Uani 1 1 d . . . . .
C12 C 0.5403(3) 0.3188(5) 0.5371(2) 0.0120(12) Uani 1 1 d . . . . .
C13 C 0.4961(3) 0.4169(6) 0.5153(2) 0.0139(12) Uani 1 1 d . . . . .
C14 C 0.4269(3) 0.4079(6) 0.5084(2) 0.0157(13) Uani 1 1 d . . . . .
C15 C 0.3864(3) 0.2945(6) 0.5205(2) 0.0157(13) Uani 1 1 d . . . . .
C16 C 0.3226(3) 0.3493(6) 0.5438(2) 0.0138(12) Uani 1 1 d . . . . .
C17 C 0.2928(3) 0.3071(6) 0.5831(2) 0.0151(13) Uani 1 1 d . . . . .
C18 C 0.3204(3) 0.2012(5) 0.6105(2) 0.0122(12) Uani 1 1 d . . . . .
C19 C 0.3138(3) 0.2448(5) 0.6601(2) 0.0137(13) Uani 1 1 d . . . . .
C20 C 0.3641(3) 0.2287(6) 0.6922(2) 0.0136(12) Uani 1 1 d . . . . .
C21 C 0.3760(3) 0.3184(6) 0.7267(2) 0.0145(12) Uani 1 1 d . . . . .
C22 C 0.4486(3) 0.3294(6) 0.7345(2) 0.0128(13) Uani 1 1 d . . . . .
C23 C 0.4768(3) 0.4400(5) 0.7454(2) 0.0131(12) Uani 1 1 d . . . . .
C24 C 0.5402(3) 0.4743(6) 0.7238(2) 0.0132(12) Uani 1 1 d . . . . .
C25 C 0.5721(3) 0.3958(6) 0.6938(2) 0.0155(13) Uani 1 1 d . . . . .
C26 C 0.6027(3) 0.4406(6) 0.6517(3) 0.0131(14) Uani 1 1 d . . . . .
C27 C 0.6010(3) 0.5630(6) 0.6421(3) 0.0152(14) Uani 1 1 d . . . . .
C28 C 0.5880(3) 0.5996(5) 0.5956(2) 0.0142(13) Uani 1 1 d . . . . .
C29 C 0.5774(3) 0.5153(6) 0.5614(3) 0.0132(14) Uani 1 1 d . . . . .
C30 C 0.5249(3) 0.5319(6) 0.5273(2) 0.0145(12) Uani 1 1 d . . . . .
C31 C 0.4835(3) 0.6332(6) 0.5293(2) 0.0142(13) Uani 1 1 d . . . . .
C32 C 0.4110(3) 0.6219(6) 0.5211(2) 0.0169(14) Uani 1 1 d . . . . .
C33 C 0.3833(4) 0.5097(6) 0.5119(3) 0.0169(16) Uani 1 1 d . . . . .
C34 C 0.3194(3) 0.4750(7) 0.5333(3) 0.0165(13) Uani 1 1 d . . . . .
C35 C 0.2850(3) 0.5531(6) 0.5627(2) 0.0167(13) Uani 1 1 d . . . . .
C36 C 0.2540(4) 0.5086(5) 0.6037(3) 0.0153(15) Uani 1 1 d . . . . .
C37 C 0.2597(3) 0.3878(5) 0.6141(2) 0.0133(12) Uani 1 1 d . . . . .
C38 C 0.2720(3) 0.3506(5) 0.6615(2) 0.0135(12) Uani 1 1 d . . . . .
C39 C 0.2807(3) 0.4340(6) 0.6957(3) 0.0150(14) Uani 1 1 d . . . . .
C40 C 0.3334(3) 0.4193(6) 0.7294(2) 0.0146(13) Uani 1 1 d . . . . .
C41 C 0.3628(3) 0.5346(6) 0.7399(2) 0.0164(13) Uani 1 1 d . . . . .
C42 C 0.4326(3) 0.5448(6) 0.7478(2) 0.0157(13) Uani 1 1 d . . . . .
C43 C 0.4712(3) 0.6437(5) 0.7279(2) 0.0156(13) Uani 1 1 d . . . . .
C44 C 0.5371(3) 0.6003(6) 0.7134(3) 0.0179(13) Uani 1 1 d . . . . .
C45 C 0.5670(3) 0.6433(5) 0.6737(2) 0.0159(13) Uani 1 1 d . . . . .
C46 C 0.5319(3) 0.7314(5) 0.6459(2) 0.0171(13) Uani 1 1 d . . . . .
C47 C 0.5445(3) 0.7053(5) 0.5975(2) 0.0163(13) Uani 1 1 d . . . . .
C48 C 0.4932(3) 0.7213(5) 0.5649(2) 0.0171(14) Uani 1 1 d . . . . .
C49 C 0.4270(3) 0.7641(5) 0.5792(3) 0.0183(14) Uani 1 1 d . . . . .
C50 C 0.3758(3) 0.7030(6) 0.5523(3) 0.0191(14) Uani 1 1 d . . . . .
C51 C 0.3135(3) 0.6697(6) 0.5724(3) 0.0201(14) Uani 1 1 d . . . . .
C52 C 0.3008(3) 0.6972(6) 0.6201(2) 0.0181(13) Uani 1 1 d . . . . .
C53 C 0.2637(3) 0.5958(6) 0.6400(2) 0.0168(13) Uani 1 1 d . . . . .
C54 C 0.2765(3) 0.5610(6) 0.6847(3) 0.0164(15) Uani 1 1 d . . . . .
C55 C 0.3273(3) 0.6227(6) 0.7122(3) 0.0184(14) Uani 1 1 d . . . . .
C56 C 0.3638(3) 0.7177(5) 0.6937(2) 0.0170(13) Uani 1 1 d . . . . .
C57 C 0.4365(3) 0.7283(5) 0.7014(3) 0.0178(14) Uani 1 1 d . . . . .
C58 C 0.4680(3) 0.7732(5) 0.6594(2) 0.0186(14) Uani 1 1 d . . . . .
C59 C 0.4143(3) 0.7900(5) 0.6251(3) 0.0184(13) Uani 1 1 d . . . . .
C60 C 0.3498(3) 0.7558(5) 0.6467(3) 0.0198(14) Uani 1 1 d . . . . .
Cl1A Cl 0.21386(9) 0.48214(15) 0.40645(8) 0.0170(5) Uani 0.879(5) 1 d . . P . .
Cl1C Cl 0.2169(7) 0.4434(11) 0.4523(5) 0.020(4) Uani 0.121(5) 1 d . . P . .
Cl2A Cl 0.31848(9) 0.48788(13) 0.28999(7) 0.0167(4) Uani 1 1 d . . . . .
Cl3A Cl 0.10928(7) 0.35435(13) 0.34934(6) 0.0174(3) Uani 1 1 d . . . . .
Cl4A Cl 0.15834(8) 0.25662(15) 0.50266(6) 0.0218(3) Uani 1 1 d . . . . .
Cl5A Cl 0.48103(8) 0.44798(14) 0.39560(6) 0.0207(3) Uani 1 1 d . . . . .
C1A C 0.2402(3) 0.3312(5) 0.3898(2) 0.0166(13) Uani 1 1 d . . . . .
C2A C 0.2594(3) 0.2719(6) 0.4355(2) 0.0170(13) Uani 1 1 d . . . . .
C3A C 0.3290(3) 0.2793(6) 0.4410(2) 0.0159(13) Uani 1 1 d . . . . .
C4A C 0.3594(3) 0.3242(5) 0.3986(2) 0.0126(11) Uani 1 1 d . . . . .
C5A C 0.3099(3) 0.3441(5) 0.3670(2) 0.0150(12) Uani 1 1 d . . . . .
C6A C 0.3227(3) 0.3412(5) 0.3161(2) 0.0129(12) Uani 1 1 d . . . . .
C7A C 0.2722(3) 0.2553(5) 0.2936(2) 0.0148(13) Uani 1 1 d . . . . .
C8A C 0.2126(3) 0.2206(5) 0.3143(2) 0.0133(12) Uani 1 1 d . . . . .
C9A C 0.1856(3) 0.2653(5) 0.3603(2) 0.0138(12) Uani 1 1 d . . . . .
C10A C 0.1617(3) 0.1470(5) 0.3823(2) 0.0126(12) Uani 1 1 d . . . . .
C11A C 0.1741(3) 0.1133(5) 0.4263(2) 0.0137(13) Uani 1 1 d . . . . .
C12A C 0.2150(3) 0.1861(6) 0.4612(2) 0.0157(12) Uani 1 1 d . . . . .
C13A C 0.2601(3) 0.0899(6) 0.4829(2) 0.0159(13) Uani 1 1 d . . . . .
C14A C 0.3287(3) 0.1026(6) 0.4903(2) 0.0147(13) Uani 1 1 d . . . . .
C15A C 0.3687(3) 0.2155(6) 0.4775(2) 0.0142(12) Uani 1 1 d . . . . .
C16A C 0.4326(3) 0.1629(6) 0.4551(2) 0.0153(13) Uani 1 1 d . . . . .
C17A C 0.4629(3) 0.2055(6) 0.4154(2) 0.0156(13) Uani 1 1 d . . . . .
C18A C 0.4342(3) 0.3087(5) 0.3874(2) 0.0141(12) Uani 1 1 d . . . . .
C19A C 0.4414(3) 0.2656(5) 0.3380(2) 0.0136(12) Uani 1 1 d . . . . .
C20A C 0.3912(3) 0.2789(5) 0.3059(2) 0.0139(12) Uani 1 1 d . . . . .
C21A C 0.3812(3) 0.1882(5) 0.2717(2) 0.0133(12) Uani 1 1 d . . . . .
C22A C 0.3085(3) 0.1740(6) 0.2636(2) 0.0134(12) Uani 1 1 d . . . . .
C23A C 0.2815(3) 0.0623(6) 0.2534(2) 0.0166(13) Uani 1 1 d . . . . .
C24A C 0.2180(3) 0.0266(7) 0.2747(3) 0.0165(13) Uani 1 1 d . . . . .
C25A C 0.1854(3) 0.1043(6) 0.3050(2) 0.0148(13) Uani 1 1 d . . . . .
C26A C 0.1549(3) 0.0599(6) 0.3464(3) 0.0146(14) Uani 1 1 d . . . . .
C27A C 0.1575(3) -0.0610(6) 0.3567(3) 0.0162(14) Uani 1 1 d . . . . .
C28A C 0.1706(3) -0.0980(5) 0.4036(2) 0.0123(12) Uani 1 1 d . . . . .
C29A C 0.1799(3) -0.0116(6) 0.4371(3) 0.0143(15) Uani 1 1 d . . . . .
C30A C 0.2333(3) -0.0258(6) 0.4720(2) 0.0137(12) Uani 1 1 d . . . . .
C31A C 0.2752(3) -0.1255(6) 0.4705(2) 0.0173(13) Uani 1 1 d . . . . .
C32A C 0.3479(3) -0.1124(6) 0.4783(2) 0.0174(14) Uani 1 1 d . . . . .
C33A C 0.3733(4) 0.0011(5) 0.4869(3) 0.0165(17) Uani 1 1 d . . . . .
C34A C 0.4376(3) 0.0380(7) 0.4654(2) 0.0165(13) Uani 1 1 d . . . . .
C35A C 0.4730(3) -0.0403(6) 0.4377(2) 0.0168(13) Uani 1 1 d . . . . .
C36A C 0.5033(4) 0.0043(6) 0.3959(3) 0.0191(17) Uani 1 1 d . . . . .
C37A C 0.4973(3) 0.1254(6) 0.3847(2) 0.0157(13) Uani 1 1 d . . . . .
C38A C 0.4848(3) 0.1611(5) 0.3378(2) 0.0152(13) Uani 1 1 d . . . . .
C39A C 0.4770(3) 0.0756(6) 0.3034(3) 0.0153(14) Uani 1 1 d . . . . .
C40A C 0.4241(3) 0.0897(6) 0.2696(2) 0.0140(13) Uani 1 1 d . . . . .
C41A C 0.3961(3) -0.0272(6) 0.2596(2) 0.0152(12) Uani 1 1 d . . . . .
C42A C 0.3261(3) -0.0398(6) 0.2516(2) 0.0152(12) Uani 1 1 d . . . . .
C43A C 0.2897(3) -0.1413(6) 0.2711(3) 0.0188(15) Uani 1 1 d . . . . .
C44A C 0.2219(3) -0.0986(6) 0.2854(2) 0.0177(13) Uani 1 1 d . . . . .
C45A C 0.1926(3) -0.1423(5) 0.3257(2) 0.0149(12) Uani 1 1 d . . . . .
C46A C 0.2284(3) -0.2290(5) 0.3537(2) 0.0178(13) Uani 1 1 d . . . . .
C47A C 0.2152(3) -0.2023(5) 0.4018(2) 0.0174(13) Uani 1 1 d . . . . .
C48A C 0.2659(3) -0.2148(5) 0.4345(3) 0.0168(13) Uani 1 1 d . . . . .
C49A C 0.3339(3) -0.2565(6) 0.4209(3) 0.0181(14) Uani 1 1 d . . . . .
C50A C 0.3838(3) -0.1922(6) 0.4476(2) 0.0204(14) Uani 1 1 d . . . . .
C51A C 0.4451(3) -0.1582(6) 0.4278(3) 0.0187(14) Uani 1 1 d . . . . .
C52A C 0.4588(3) -0.1847(6) 0.3797(3) 0.0206(14) Uani 1 1 d . . . . .
C53A C 0.4950(3) -0.0845(6) 0.3600(3) 0.0184(13) Uani 1 1 d . . . . .
C54A C 0.4824(3) -0.0512(6) 0.3146(3) 0.0187(15) Uani 1 1 d . . . . .
C55A C 0.4314(3) -0.1130(6) 0.2872(3) 0.0171(13) Uani 1 1 d . . . . .
C56A C 0.3970(4) -0.2105(6) 0.3066(3) 0.0208(14) Uani 1 1 d . . . . .
C57A C 0.3243(3) -0.2227(6) 0.2980(3) 0.0210(15) Uani 1 1 d . . . . .
C58A C 0.2931(3) -0.2681(5) 0.3402(3) 0.0197(14) Uani 1 1 d . . . . .
C59A C 0.3466(4) -0.2827(5) 0.3748(3) 0.0215(15) Uani 1 1 d . . . . .
C60A C 0.4111(3) -0.2467(6) 0.3535(3) 0.0205(15) Uani 1 1 d . U . . .

loop_
_atom_site_aniso_label
_atom_site_aniso_U_11
_atom_site_aniso_U_22
_atom_site_aniso_U_33
_atom_site_aniso_U_23
_atom_site_aniso_U_13
_atom_site_aniso_U_12
Cl1 0.0198(9) 0.0074(7) 0.0234(12) -0.0021(7) 0.0005(7) 0.0021(6)
Cl1B 0.041(13) 0.021(10) 0.060(18) -0.017(10) -0.002(11) 0.014(8)
Cl2 0.0218(8) 0.0092(6) 0.0183(10) 0.0030(6) 0.0006(7) 0.0014(5)
Cl3 0.0163(7) 0.0161(7) 0.0214(8) 0.0013(6) -0.0012(6) 0.0058(5)
Cl4 0.0175(7) 0.0217(8) 0.0196(8) -0.0029(6) 0.0039(6) 0.0049(6)
Cl5 0.0223(7) 0.0169(7) 0.0213(8) -0.0036(6) 0.0021(6) -0.0102(6)
C1 0.016(3) 0.012(3) 0.018(3) 0.005(2) 0.002(2) 0.003(2)
C2 0.015(3) 0.016(3) 0.012(3) -0.001(3) 0.003(2) -0.002(2)
C3 0.015(3) 0.010(3) 0.015(3) -0.003(2) 0.002(2) -0.002(2)
C4 0.016(3) 0.004(2) 0.017(3) -0.001(2) 0.003(2) -0.003(2)
C5 0.015(3) 0.006(2) 0.017(3) 0.000(2) 0.007(2) 0.001(2)
C6 0.018(3) 0.008(3) 0.012(3) 0.003(2) 0.003(2) -0.002(2)
C7 0.015(3) 0.010(3) 0.016(3) 0.002(2) 0.002(2) 0.002(2)
C8 0.014(3) 0.011(3) 0.018(3) 0.002(2) 0.000(2) 0.005(2)
C9 0.014(3) 0.013(3) 0.019(3) 0.002(2) -0.001(2) 0.004(2)
C10 0.010(3) 0.013(3) 0.019(3) 0.000(2) -0.001(2) -0.001(2)
C11 0.010(3) 0.014(3) 0.016(3) -0.001(3) 0.003(2) 0.000(2)
C12 0.011(3) 0.013(3) 0.013(3) -0.002(2) 0.007(2) -0.002(2)
C13 0.017(3) 0.013(3) 0.012(3) -0.001(2) 0.002(2) -0.001(2)
C14 0.016(3) 0.019(3) 0.013(3) -0.001(3) -0.003(2) -0.003(2)
C15 0.014(3) 0.020(3) 0.013(3) 0.000(3) 0.000(2) -0.003(2)
C16 0.009(3) 0.017(3) 0.015(3) -0.001(3) -0.004(2) -0.001(2)
C17 0.011(3) 0.018(3) 0.016(3) 0.000(3) -0.001(2) -0.003(2)
C18 0.009(3) 0.014(3) 0.014(3) -0.001(2) -0.001(2) -0.006(2)
C19 0.014(3) 0.011(3) 0.016(3) 0.002(2) 0.002(2) -0.003(2)
C20 0.016(3) 0.013(3) 0.012(3) 0.002(2) 0.008(2) -0.002(2)
C21 0.018(3) 0.014(3) 0.012(3) 0.003(2) 0.002(2) -0.002(2)
C22 0.016(3) 0.012(3) 0.010(3) 0.003(2) 0.001(2) -0.002(2)
C23 0.017(3) 0.012(3) 0.010(3) 0.000(2) -0.003(2) -0.002(2)
C24 0.014(3) 0.015(3) 0.011(3) -0.001(3) -0.005(2) 0.001(2)
C25 0.009(3) 0.020(3) 0.018(3) 0.001(3) -0.004(2) 0.000(2)
C26 0.009(3) 0.014(3) 0.016(4) 0.001(3) 0.000(2) 0.000(2)
C27 0.009(3) 0.015(3) 0.022(4) -0.005(3) 0.000(2) -0.003(2)
C28 0.011(3) 0.008(2) 0.024(4) -0.001(3) 0.002(2) -0.004(2)
C29 0.013(3) 0.013(3) 0.014(4) 0.001(2) 0.002(3) 0.000(2)
C30 0.016(3) 0.014(3) 0.013(3) -0.001(3) 0.005(2) 0.000(2)
C31 0.012(3) 0.015(3) 0.015(3) 0.006(3) 0.004(2) 0.000(2)
C32 0.019(3) 0.017(3) 0.015(4) 0.007(3) 0.003(3) 0.001(2)
C33 0.015(3) 0.025(4) 0.011(4) 0.005(3) -0.002(3) 0.004(2)
C34 0.013(3) 0.021(3) 0.015(4) 0.003(3) -0.006(2) 0.003(2)
C35 0.010(3) 0.021(3) 0.019(4) 0.006(3) -0.002(2) 0.002(2)
C36 0.012(3) 0.021(3) 0.013(4) 0.002(2) 0.001(3) 0.004(2)
C37 0.010(3) 0.015(3) 0.015(3) 0.000(2) 0.004(2) -0.001(2)
C38 0.011(3) 0.013(3) 0.017(3) 0.001(2) 0.006(2) -0.003(2)
C39 0.012(3) 0.014(3) 0.018(4) -0.001(3) 0.009(2) 0.001(2)
C40 0.017(3) 0.010(3) 0.016(4) -0.001(2) 0.003(2) 0.000(2)
C41 0.021(3) 0.007(3) 0.020(4) -0.002(3) 0.003(3) 0.000(2)
C42 0.023(3) 0.014(3) 0.011(3) -0.003(3) 0.003(3) -0.001(2)
C43 0.021(3) 0.009(3) 0.017(3) -0.004(2) 0.000(3) -0.001(2)
C44 0.017(3) 0.014(3) 0.022(4) -0.002(3) -0.004(3) -0.001(2)
C45 0.014(3) 0.012(3) 0.022(4) -0.001(3) 0.000(2) -0.005(2)
C46 0.017(3) 0.008(3) 0.026(4) -0.002(3) 0.002(3) -0.007(2)
C47 0.016(3) 0.009(2) 0.024(4) 0.002(3) 0.004(2) -0.002(2)
C48 0.019(3) 0.012(3) 0.021(4) 0.007(3) 0.010(3) -0.002(2)
C49 0.018(3) 0.009(3) 0.028(4) 0.006(3) 0.001(3) 0.003(2)
C50 0.017(3) 0.018(3) 0.023(4) 0.009(3) 0.002(3) 0.006(2)
C51 0.019(3) 0.014(3) 0.027(4) 0.010(3) -0.001(3) 0.009(2)
C52 0.018(3) 0.013(3) 0.023(4) 0.006(3) 0.001(3) 0.008(2)
C53 0.008(3) 0.018(3) 0.024(4) -0.001(3) 0.004(2) 0.005(2)
C54 0.010(3) 0.014(3) 0.025(4) 0.002(3) 0.005(3) 0.003(2)
C55 0.017(3) 0.014(3) 0.024(4) -0.005(3) 0.005(3) 0.008(2)
C56 0.022(3) 0.009(3) 0.020(4) -0.002(3) 0.006(3) 0.002(2)
C57 0.020(3) 0.007(3) 0.026(4) -0.007(3) 0.003(3) 0.001(2)
C58 0.026(3) 0.005(3) 0.025(4) -0.001(2) 0.003(3) 0.001(2)
C59 0.019(3) 0.007(3) 0.029(4) 0.001(3) 0.004(3) 0.002(2)
C60 0.024(3) 0.008(3) 0.027(4) 0.001(3) 0.004(3) 0.003(2)
Cl1A 0.0185(9) 0.0086(7) 0.0240(12) -0.0024(8) 0.0005(7) 0.0031(6)
Cl1C 0.020(7) 0.010(6) 0.029(8) -0.001(5) -0.004(5) 0.002(4)
Cl2A 0.0213(8) 0.0098(6) 0.0189(10) 0.0025(6) 0.0003(7) -0.0005(5)
Cl3A 0.0151(7) 0.0164(7) 0.0208(8) 0.0004(6) -0.0027(6) 0.0070(5)
Cl4A 0.0214(8) 0.0243(8) 0.0196(9) -0.0033(7) 0.0060(6) 0.0068(6)
Cl5A 0.0221(8) 0.0169(7) 0.0231(9) -0.0030(6) 0.0020(6) -0.0105(6)
C1A 0.013(3) 0.012(3) 0.024(4) 0.003(3) 0.000(2) 0.000(2)
C2A 0.020(3) 0.020(3) 0.011(3) -0.004(3) -0.002(2) -0.002(3)
C3A 0.017(3) 0.016(3) 0.015(3) -0.005(3) 0.000(2) -0.002(2)
C4A 0.015(3) 0.009(3) 0.013(3) -0.001(2) 0.000(2) -0.002(2)
C5A 0.018(3) 0.011(3) 0.016(3) 0.002(2) 0.002(2) 0.000(2)
C6A 0.014(3) 0.008(3) 0.017(3) 0.005(2) -0.001(2) 0.001(2)
C7A 0.020(3) 0.009(3) 0.015(3) 0.004(2) -0.005(2) 0.000(2)
C8A 0.015(3) 0.009(3) 0.016(3) 0.002(2) -0.004(2) 0.004(2)
C9A 0.010(3) 0.009(3) 0.023(4) 0.004(2) -0.003(2) 0.000(2)
C10A 0.007(3) 0.008(3) 0.023(4) 0.002(2) 0.005(2) 0.004(2)
C11A 0.007(3) 0.012(3) 0.023(4) -0.004(3) 0.002(2) 0.000(2)
C12A 0.017(3) 0.015(3) 0.015(3) 0.001(3) 0.002(2) 0.002(2)
C13A 0.019(3) 0.018(3) 0.011(3) 0.001(3) 0.002(2) 0.000(2)
C14A 0.017(3) 0.016(3) 0.011(3) -0.001(3) 0.002(2) -0.001(2)
C15A 0.011(3) 0.019(3) 0.013(3) 0.001(3) 0.004(2) -0.001(2)
C16A 0.016(3) 0.020(3) 0.010(3) -0.002(3) -0.004(2) -0.002(2)
C17A 0.012(3) 0.013(3) 0.021(4) -0.001(3) -0.004(2) -0.002(2)
C18A 0.016(3) 0.011(3) 0.015(3) -0.001(2) 0.000(2) -0.002(2)
C19A 0.015(3) 0.011(3) 0.014(3) -0.001(2) 0.007(2) -0.005(2)
C20A 0.019(3) 0.010(3) 0.013(3) 0.004(2) 0.003(2) -0.003(2)
C21A 0.014(3) 0.011(3) 0.015(3) 0.001(2) 0.004(2) -0.005(2)
C22A 0.017(3) 0.013(3) 0.010(3) 0.003(2) -0.001(2) 0.001(2)
C23A 0.016(3) 0.020(3) 0.013(3) -0.002(3) -0.002(2) -0.003(2)
C24A 0.015(3) 0.018(3) 0.016(4) -0.001(3) 0.000(2) -0.004(3)
C25A 0.012(3) 0.013(3) 0.019(4) 0.004(3) -0.005(2) 0.001(2)
C26A 0.009(3) 0.015(3) 0.020(4) -0.001(3) -0.005(2) -0.001(2)
C27A 0.015(3) 0.015(3) 0.018(4) -0.002(3) 0.000(3) -0.004(2)
C28A 0.010(3) 0.012(3) 0.015(3) 0.002(3) 0.001(2) -0.003(2)
C29A 0.015(3) 0.015(3) 0.013(4) 0.002(2) 0.003(3) 0.000(2)
C30A 0.016(3) 0.013(3) 0.011(3) 0.002(3) 0.003(2) -0.004(2)
C31A 0.020(3) 0.015(3) 0.017(4) 0.009(3) 0.000(3) 0.000(2)
C32A 0.016(3) 0.019(3) 0.018(4) 0.010(3) 0.001(3) 0.003(2)
C33A 0.016(3) 0.019(4) 0.014(5) 0.002(2) -0.001(3) 0.001(2)
C34A 0.011(3) 0.025(3) 0.014(4) 0.006(3) -0.005(2) 0.001(2)
C35A 0.011(3) 0.021(3) 0.019(3) 0.007(3) -0.001(2) -0.001(2)
C36A 0.010(3) 0.021(4) 0.026(5) 0.003(3) -0.002(3) 0.003(2)
C37A 0.005(3) 0.022(3) 0.019(3) 0.003(3) 0.000(2) -0.002(2)
C38A 0.012(3) 0.014(3) 0.019(3) 0.004(3) 0.000(2) -0.001(2)
C39A 0.016(3) 0.013(3) 0.017(4) 0.000(3) 0.004(2) 0.003(2)
C40A 0.018(3) 0.012(3) 0.013(3) -0.002(2) 0.005(2) -0.002(2)
C41A 0.020(3) 0.017(3) 0.009(3) -0.004(3) 0.006(2) -0.004(2)
C42A 0.021(3) 0.016(3) 0.009(3) -0.002(2) 0.002(2) -0.004(2)
C43A 0.020(3) 0.016(3) 0.020(4) -0.013(3) 0.004(3) -0.005(2)
C44A 0.018(3) 0.016(3) 0.019(4) -0.005(3) -0.002(3) -0.005(2)
C45A 0.014(3) 0.011(3) 0.020(4) -0.004(2) 0.002(2) -0.004(2)
C46A 0.020(3) 0.011(3) 0.023(4) -0.001(3) 0.004(3) -0.006(2)
C47A 0.022(3) 0.007(3) 0.023(4) 0.001(3) 0.004(3) -0.004(2)
C48A 0.020(3) 0.007(3) 0.023(4) 0.005(3) 0.002(3) -0.001(2)
C49A 0.019(3) 0.010(3) 0.025(4) 0.012(3) 0.005(3) 0.001(2)
C50A 0.024(3) 0.015(3) 0.022(4) 0.010(3) 0.001(3) 0.007(3)
C51A 0.012(3) 0.017(3) 0.027(4) 0.008(3) -0.001(3) 0.006(2)
C52A 0.018(3) 0.012(3) 0.032(4) 0.003(3) 0.004(3) 0.008(2)
C53A 0.015(3) 0.015(3) 0.026(4) 0.002(3) 0.004(3) 0.003(2)
C54A 0.014(3) 0.016(3) 0.026(4) -0.003(3) 0.008(3) 0.003(2)
C55A 0.018(3) 0.011(3) 0.022(4) -0.002(3) 0.009(3) 0.003(2)
C56A 0.027(3) 0.008(3) 0.028(4) -0.004(3) 0.010(3) 0.004(2)
C57A 0.027(3) 0.011(3) 0.025(4) -0.009(3) 0.005(3) -0.005(2)
C58A 0.027(3) 0.005(3) 0.027(4) -0.003(3) 0.005(3) -0.008(2)
C59A 0.028(3) 0.003(2) 0.034(4) 0.004(3) 0.006(3) 0.002(2)
C60A 0.020(3) 0.009(3) 0.033(4) 0.000(3) 0.006(3) 0.010(2)

loop_
_atom_type_symbol
_atom_type_description
_atom_type_scat_dispersion_real
_atom_type_scat_dispersion_imag
_atom_type_scat_source
C C 0.0033 0.0016 'International Tables Vol C Tables 4.2.6.8 and 6.1.1.4'
Cl Cl 0.1484 0.1585 'International Tables Vol C Tables 4.2.6.8 and 6.1.1.4'

loop_
_geom_angle_atom_site_label_1
_geom_angle_atom_site_label_2
_geom_angle_atom_site_label_3
_geom_angle
_geom_angle_site_symmetry_1
_geom_angle_site_symmetry_3
_geom_angle_publ_flag
Cl1B Cl1 C1 89.3(8) . . ?
Cl1 Cl1B C2 93.8(12) . . ?
Cl1 Cl1B C1 54.1(8) . . ?
C2 Cl1B C1 40.3(4) . . ?
C2 C1 C5 100.8(5) . . ?
C2 C1 C9 115.7(5) . . ?
C5 C1 C9 115.2(5) . . ?
C2 C1 Cl1 104.1(4) . . ?
C5 C1 Cl1 106.5(4) . . ?
C9 C1 Cl1 113.1(4) . . ?
C2 C1 Cl1B 68.1(7) . . ?
C5 C1 Cl1B 118.7(7) . . ?
C9 C1 Cl1B 123.9(7) . . ?
Cl1 C1 Cl1B 36.6(6) . . ?
C3 C2 C12 124.0(6) . . ?
C3 C2 C1 108.9(5) . . ?
C12 C2 C1 124.3(5) . . ?
C3 C2 Cl1B 108.1(7) . . ?
C12 C2 Cl1B 104.2(8) . . ?
C1 C2 Cl1B 71.6(8) . . ?
C2 C3 C4 109.1(6) . . ?
C2 C3 C15 125.2(6) . . ?
C4 C3 C15 123.0(5) . . ?
C5 C4 C3 110.0(5) . . ?
C5 C4 C18 125.0(6) . . ?
C3 C4 C18 122.2(5) . . ?
C4 C5 C6 124.1(6) . . ?
C4 C5 C1 109.1(6) . . ?
C6 C5 C1 124.5(5) . . ?
C5 C6 C7 109.0(5) . . ?
C5 C6 C20 109.3(5) . . ?
C7 C6 C20 101.4(5) . . ?
C5 C6 Cl2 113.5(4) . . ?
C7 C6 Cl2 111.7(4) . . ?
C20 C6 Cl2 111.3(4) . . ?
C8 C7 C22 119.7(6) . . ?
C8 C7 C6 124.0(6) . . ?
C22 C7 C6 109.9(5) . . ?
C7 C8 C25 119.5(6) . . ?
C7 C8 C9 125.4(6) . . ?
C25 C8 C9 109.3(5) . . ?
C10 C9 C8 100.8(5) . . ?
C10 C9 C1 112.7(5) . . ?
C8 C9 C1 113.2(5) . . ?
C10 C9 Cl3 107.2(4) . . ?
C8 C9 Cl3 108.6(4) . . ?
C1 C9 Cl3 113.4(4) . . ?
C11 C10 C26 120.0(6) . . ?
C11 C10 C9 126.3(6) . . ?
C26 C10 C9 109.1(6) . . ?
C10 C11 C29 119.9(6) . . ?
C10 C11 C12 123.4(6) . . ?
C29 C11 C12 109.7(6) . . ?
C2 C12 C11 109.1(5) . . ?
C2 C12 C13 109.0(5) . . ?
C11 C12 C13 101.4(5) . . ?
C2 C12 Cl4 114.1(4) . . ?
C11 C12 Cl4 110.2(4) . . ?
C13 C12 Cl4 112.4(4) . . ?
C14 C13 C30 118.9(6) . . ?
C14 C13 C12 124.2(6) . . ?
C30 C13 C12 108.8(5) . . ?
C13 C14 C33 121.2(6) . . ?
C13 C14 C15 122.2(6) . . ?
C33 C14 C15 109.9(6) . . ?
C3 C15 C14 107.1(5) . . ?
C3 C15 C16 107.6(5) . . ?
C14 C15 C16 100.7(5) . . ?
C3 C15 C15A 113.7(5) . . ?
C14 C15 C15A 113.4(5) . . ?
C16 C15 C15A 113.3(4) . . ?
C17 C16 C34 119.8(6) . . ?
C17 C16 C15 124.8(6) . . ?
C34 C16 C15 109.3(5) . . ?
C16 C17 C37 119.8(6) . . ?
C16 C17 C18 123.7(6) . . ?
C37 C17 C18 109.0(6) . . ?
C4 C18 C19 108.3(5) . . ?
C4 C18 C17 109.4(5) . . ?
C19 C18 C17 102.2(5) . . ?
C4 C18 Cl5 112.0(4) . . ?
C19 C18 Cl5 110.5(4) . . ?
C17 C18 Cl5 113.9(4) . . ?
C20 C19 C38 119.8(6) . . ?
C20 C19 C18 122.7(6) . . ?
C38 C19 C18 109.8(6) . . ?
C19 C20 C21 119.9(6) . . ?
C19 C20 C6 123.2(6) . . ?
C21 C20 C6 109.0(5) . . ?
C40 C21 C22 120.3(6) . . ?
C40 C21 C20 120.4(6) . . ?
C22 C21 C20 109.1(5) . . ?
C23 C22 C21 119.9(6) . . ?
C23 C22 C7 121.3(6) . . ?
C21 C22 C7 108.2(6) . . ?
C22 C23 C24 118.5(6) . . ?
C22 C23 C42 119.7(6) . . ?
C24 C23 C42 108.2(5) . . ?
C25 C24 C23 119.3(6) . . ?
C25 C24 C44 120.7(6) . . ?
C23 C24 C44 108.4(6) . . ?
C24 C25 C8 121.7(6) . . ?
C24 C25 C26 119.5(6) . . ?
C8 C25 C26 107.8(6) . . ?
C27 C26 C10 121.1(6) . . ?
C27 C26 C25 119.8(6) . . ?
C10 C26 C25 109.0(6) . . ?
C26 C27 C28 118.2(6) . . ?
C26 C27 C45 119.7(6) . . ?
C28 C27 C45 109.7(6) . . ?
C29 C28 C27 120.3(6) . . ?
C29 C28 C47 119.7(6) . . ?
C27 C28 C47 107.4(6) . . ?
C28 C29 C30 120.7(6) . . ?
C28 C29 C11 120.4(7) . . ?
C30 C29 C11 108.6(6) . . ?
C31 C30 C29 119.4(6) . . ?
C31 C30 C13 120.8(6) . . ?
C29 C30 C13 109.1(6) . . ?
C30 C31 C32 119.3(6) . . ?
C30 C31 C48 120.8(6) . . ?
C32 C31 C48 107.8(6) . . ?
C33 C32 C31 119.4(6) . . ?
C33 C32 C50 120.1(6) . . ?
C31 C32 C50 107.8(6) . . ?
C32 C33 C14 120.4(6) . . ?
C32 C33 C34 119.6(7) . . ?
C14 C33 C34 109.2(6) . . ?
C35 C34 C16 120.3(6) . . ?
C35 C34 C33 120.5(7) . . ?
C16 C34 C33 108.4(6) . . ?
C34 C35 C36 119.7(6) . . ?
C34 C35 C51 120.1(6) . . ?
C36 C35 C51 108.5(6) . . ?
C37 C36 C35 119.1(6) . . ?
C37 C36 C53 119.4(7) . . ?
C35 C36 C53 108.3(6) . . ?
C36 C37 C17 121.2(6) . . ?
C36 C37 C38 119.7(6) . . ?
C17 C37 C38 109.7(5) . . ?
C39 C38 C19 120.8(6) . . ?
C39 C38 C37 120.4(6) . . ?
C19 C38 C37 107.6(5) . . ?
C38 C39 C40 120.2(6) . . ?
C38 C39 C54 120.0(6) . . ?
C40 C39 C54 107.5(6) . . ?
C21 C40 C39 118.8(6) . . ?
C21 C40 C41 119.8(6) . . ?
C39 C40 C41 109.0(6) . . ?
C42 C41 C40 119.9(6) . . ?
C42 C41 C55 120.3(6) . . ?
C40 C41 C55 107.7(6) . . ?
C41 C42 C23 120.4(6) . . ?
C41 C42 C43 120.3(6) . . ?
C23 C42 C43 106.8(5) . . ?
C57 C43 C44 120.1(6) . . ?
C57 C43 C42 119.0(6) . . ?
C44 C43 C42 108.6(5) . . ?
C45 C44 C43 120.3(6) . . ?
C45 C44 C24 119.8(6) . . ?
C43 C44 C24 108.0(6) . . ?
C44 C45 C27 120.3(6) . . ?
C44 C45 C46 120.3(6) . . ?
C27 C45 C46 106.8(6) . . ?
C58 C46 C45 119.8(6) . . ?
C58 C46 C47 119.6(6) . . ?
C45 C46 C47 108.7(6) . . ?
C48 C47 C46 120.6(6) . . ?
C48 C47 C28 119.8(6) . . ?
C46 C47 C28 107.4(6) . . ?
C47 C48 C49 119.6(6) . . ?
C47 C48 C31 119.6(6) . . ?
C49 C48 C31 108.6(6) . . ?
C59 C49 C48 120.4(6) . . ?
C59 C49 C50 119.8(6) . . ?
C48 C49 C50 107.9(6) . . ?
C51 C50 C49 120.2(7) . . ?
C51 C50 C32 120.1(6) . . ?
C49 C50 C32 107.9(5) . . ?
C50 C51 C52 119.5(7) . . ?
C50 C51 C35 119.6(6) . . ?
C52 C51 C35 108.3(6) . . ?
C60 C52 C51 121.1(6) . . ?
C60 C52 C53 119.2(6) . . ?
C51 C52 C53 107.2(6) . . ?
C54 C53 C36 121.1(6) . . ?
C54 C53 C52 120.0(6) . . ?
C36 C53 C52 107.6(6) . . ?
C53 C54 C55 120.5(6) . . ?
C53 C54 C39 119.4(6) . . ?
C55 C54 C39 107.9(6) . . ?
C56 C55 C54 120.2(7) . . ?
C56 C55 C41 119.6(6) . . ?
C54 C55 C41 107.8(6) . . ?
C55 C56 C57 120.4(6) . . ?
C55 C56 C60 119.5(6) . . ?
C57 C56 C60 107.8(6) . . ?
C43 C57 C56 120.4(6) . . ?
C43 C57 C58 119.5(6) . . ?
C56 C57 C58 108.3(6) . . ?
C46 C58 C57 119.9(6) . . ?
C46 C58 C59 119.7(7) . . ?
C57 C58 C59 108.3(6) . . ?
C49 C59 C58 120.1(6) . . ?
C49 C59 C60 120.7(6) . . ?
C58 C59 C60 107.0(6) . . ?
C52 C60 C56 120.6(6) . . ?
C52 C60 C59 118.7(6) . . ?
C56 C60 C59 108.6(6) . . ?
Cl1C Cl1A C1A 87.2(6) . . ?
Cl1A Cl1C C2A 94.6(7) . . ?
Cl1A Cl1C C1A 54.4(5) . . ?
C2A Cl1C C1A 40.6(3) . . ?
C5A C1A C2A 101.6(5) . . ?
C5A C1A C9A 114.7(6) . . ?
C2A C1A C9A 116.0(5) . . ?
C5A C1A Cl1A 106.1(4) . . ?
C2A C1A Cl1A 104.0(4) . . ?
C9A C1A Cl1A 113.1(4) . . ?
C5A C1A Cl1C 118.5(5) . . ?
C2A C1A Cl1C 66.1(5) . . ?
C9A C1A Cl1C 124.9(5) . . ?
Cl1A C1A Cl1C 38.4(4) . . ?
C3A C2A C12A 123.8(6) . . ?
C3A C2A C1A 108.4(6) . . ?
C12A C2A C1A 124.8(5) . . ?
C3A C2A Cl1C 107.6(6) . . ?
C12A C2A Cl1C 103.9(6) . . ?
C1A C2A Cl1C 73.3(5) . . ?
C2A C3A C4A 109.1(6) . . ?
C2A C3A C15A 124.5(6) . . ?
C4A C3A C15A 123.6(5) . . ?
C5A C4A C3A 109.9(5) . . ?
C5A C4A C18A 124.5(6) . . ?
C3A C4A C18A 122.5(5) . . ?
C4A C5A C6A 123.1(6) . . ?
C4A C5A C1A 109.1(6) . . ?
C6A C5A C1A 125.3(6) . . ?
C5A C6A C7A 109.2(5) . . ?
C5A C6A C20A 110.2(5) . . ?
C7A C6A C20A 101.0(5) . . ?
C5A C6A Cl2A 112.6(4) . . ?
C7A C6A Cl2A 111.4(4) . . ?
C20A C6A Cl2A 111.8(4) . . ?
C8A C7A C22A 120.1(5) . . ?
C8A C7A C6A 122.7(6) . . ?
C22A C7A C6A 110.0(5) . . ?
C7A C8A C25A 119.4(6) . . ?
C7A C8A C9A 126.0(6) . . ?
C25A C8A C9A 109.7(5) . . ?
C8A C9A C10A 100.6(5) . . ?
C8A C9A C1A 113.9(5) . . ?
C10A C9A C1A 112.9(5) . . ?
C8A C9A Cl3A 108.0(4) . . ?
C10A C9A Cl3A 107.3(4) . . ?
C1A C9A Cl3A 113.3(4) . . ?
C11A C10A C26A 120.8(6) . . ?
C11A C10A C9A 125.1(6) . . ?
C26A C10A C9A 108.2(6) . . ?
C10A C11A C29A 119.5(6) . . ?
C10A C11A C12A 124.8(6) . . ?
C29A C11A C12A 109.5(6) . . ?
C2A C12A C11A 108.4(5) . . ?
C2A C12A C13A 109.1(5) . . ?
C11A C12A C13A 101.3(5) . . ?
C2A C12A Cl4A 113.7(5) . . ?
C11A C12A Cl4A 110.9(4) . . ?
C13A C12A Cl4A 112.7(5) . . ?
C14A C13A C30A 119.1(6) . . ?
C14A C13A C12A 123.8(6) . . ?
C30A C13A C12A 109.8(6) . . ?
C13A C14A C33A 120.0(6) . . ?
C13A C14A C15A 123.2(6) . . ?
C33A C14A C15A 109.4(5) . . ?
C3A C15A C16A 107.8(5) . . ?
C3A C15A C14A 107.6(5) . . ?
C16A C15A C14A 101.4(5) . . ?
C3A C15A C15 114.1(5) . . ?
C16A C15A C15 112.2(5) . . ?
C14A C15A C15 112.8(5) . . ?
C17A C16A C34A 118.9(6) . . ?
C17A C16A C15A 124.9(6) . . ?
C34A C16A C15A 110.1(5) . . ?
C16A C17A C37A 120.1(6) . . ?
C16A C17A C18A 123.6(6) . . ?
C37A C17A C18A 108.5(6) . . ?
C4A C18A C19A 109.2(5) . . ?
C4A C18A C17A 109.2(5) . . ?
C19A C18A C17A 103.2(5) . . ?
C4A C18A Cl5A 110.9(4) . . ?
C19A C18A Cl5A 110.4(4) . . ?
C17A C18A Cl5A 113.5(4) . . ?
C20A C19A C38A 120.4(6) . . ?
C20A C19A C18A 123.1(6) . . ?
C38A C19A C18A 108.5(6) . . ?
C19A C20A C21A 119.6(6) . . ?
C19A C20A C6A 122.9(6) . . ?
C21A C20A C6A 109.8(5) . . ?
C40A C21A C20A 120.9(6) . . ?
C40A C21A C22A 119.8(6) . . ?
C20A C21A C22A 108.8(5) . . ?
C23A C22A C7A 120.8(6) . . ?
C23A C22A C21A 120.2(6) . . ?
C7A C22A C21A 108.3(5) . . ?
C22A C23A C42A 119.9(6) . . ?
C22A C23A C24A 119.0(6) . . ?
C42A C23A C24A 108.2(6) . . ?
C25A C24A C23A 119.2(6) . . ?
C25A C24A C44A 119.8(6) . . ?
C23A C24A C44A 108.6(6) . . ?
C24A C25A C26A 120.2(6) . . ?
C24A C25A C8A 121.3(6) . . ?
C26A C25A C8A 108.2(6) . . ?
C27A C26A C25A 120.3(6) . . ?
C27A C26A C10A 120.4(7) . . ?
C25A C26A C10A 109.6(6) . . ?
C26A C27A C28A 119.2(6) . . ?
C26A C27A C45A 119.9(6) . . ?
C28A C27A C45A 108.6(6) . . ?
C29A C28A C27A 118.9(6) . . ?
C29A C28A C47A 120.5(6) . . ?
C27A C28A C47A 107.6(6) . . ?
C28A C29A C11A 121.1(7) . . ?
C28A C29A C30A 120.2(6) . . ?
C11A C29A C30A 108.3(6) . . ?
C31A C30A C13A 121.5(6) . . ?
C31A C30A C29A 119.1(6) . . ?
C13A C30A C29A 108.3(6) . . ?
C30A C31A C32A 119.4(6) . . ?
C30A C31A C48A 120.3(6) . . ?
C32A C31A C48A 107.8(6) . . ?
C33A C32A C50A 120.4(6) . . ?
C33A C32A C31A 118.2(6) . . ?
C50A C32A C31A 108.3(6) . . ?
C32A C33A C14A 121.6(7) . . ?
C32A C33A C34A 119.3(7) . . ?
C14A C33A C34A 108.8(6) . . ?
C35A C34A C16A 122.4(6) . . ?
C35A C34A C33A 120.0(6) . . ?
C16A C34A C33A 107.9(6) . . ?
C34A C35A C36A 118.4(6) . . ?
C34A C35A C51A 120.5(6) . . ?
C36A C35A C51A 107.5(6) . . ?
C37A C36A C35A 119.9(7) . . ?
C37A C36A C53A 119.4(8) . . ?
C35A C36A C53A 108.7(6) . . ?
C36A C37A C17A 120.2(7) . . ?
C36A C37A C38A 120.2(7) . . ?
C17A C37A C38A 109.6(6) . . ?
C39A C38A C37A 120.3(6) . . ?
C39A C38A C19A 119.9(6) . . ?
C37A C38A C19A 108.6(6) . . ?
C38A C39A C40A 119.6(6) . . ?
C38A C39A C54A 120.1(7) . . ?
C40A C39A C54A 108.2(6) . . ?
C21A C40A C39A 119.5(6) . . ?
C21A C40A C41A 120.2(6) . . ?
C39A C40A C41A 107.9(6) . . ?
C42A C41A C55A 119.8(6) . . ?
C42A C41A C40A 119.6(6) . . ?
C55A C41A C40A 108.4(6) . . ?
C41A C42A C23A 120.4(6) . . ?
C41A C42A C43A 119.5(6) . . ?
C23A C42A C43A 108.3(6) . . ?
C57A C43A C42A 119.9(6) . . ?
C57A C43A C44A 119.9(7) . . ?
C42A C43A C44A 107.1(6) . . ?
C45A C44A C24A 120.3(6) . . ?
C45A C44A C43A 119.6(6) . . ?
C24A C44A C43A 107.8(6) . . ?
C44A C45A C46A 120.7(6) . . ?
C44A C45A C27A 119.5(6) . . ?
C46A C45A C27A 107.6(6) . . ?
C58A C46A C45A 119.5(6) . . ?
C58A C46A C47A 119.6(6) . . ?
C45A C46A C47A 108.4(5) . . ?
C48A C47A C46A 121.1(6) . . ?
C48A C47A C28A 119.0(6) . . ?
C46A C47A C28A 107.8(6) . . ?
C47A C48A C31A 120.8(6) . . ?
C47A C48A C49A 119.8(7) . . ?
C31A C48A C49A 107.6(6) . . ?
C59A C49A C50A 120.2(6) . . ?
C59A C49A C48A 119.3(6) . . ?
C50A C49A C48A 107.9(6) . . ?
C51A C50A C49A 120.0(7) . . ?
C51A C50A C32A 120.4(6) . . ?
C49A C50A C32A 108.4(6) . . ?
C50A C51A C52A 120.2(7) . . ?
C50A C51A C35A 119.4(6) . . ?
C52A C51A C35A 108.0(6) . . ?
C60A C52A C53A 120.1(7) . . ?
C60A C52A C51A 120.5(6) . . ?
C53A C52A C51A 108.0(6) . . ?
C54A C53A C52A 119.7(6) . . ?
C54A C53A C36A 120.9(6) . . ?
C52A C53A C36A 107.8(7) . . ?
C53A C54A C55A 120.9(6) . . ?
C53A C54A C39A 119.0(7) . . ?
C55A C54A C39A 107.0(6) . . ?
C56A C55A C41A 121.4(6) . . ?
C56A C55A C54A 118.7(7) . . ?
C41A C55A C54A 108.4(6) . . ?
C55A C56A C60A 120.5(7) . . ?
C55A C56A C57A 118.2(6) . . ?
C60A C56A C57A 108.8(6) . . ?
C43A C57A C56A 121.1(6) . . ?
C43A C57A C58A 120.1(6) . . ?
C56A C57A C58A 107.2(6) . . ?
C46A C58A C59A 119.5(6) . . ?
C46A C58A C57A 120.2(6) . . ?
C59A C58A C57A 108.6(6) . . ?
C49A C59A C58A 120.7(6) . . ?
C49A C59A C60A 120.2(7) . . ?
C58A C59A C60A 107.1(6) . . ?
C52A C60A C56A 120.1(6) . . ?
C52A C60A C59A 118.9(7) . . ?
C56A C60A C59A 108.3(6) . . ?

loop_
_geom_bond_atom_site_label_1
_geom_bond_atom_site_label_2
_geom_bond_distance
_geom_bond_site_symmetry_2
_geom_bond_publ_flag
Cl1 Cl1B 1.35(3) . ?
Cl1 C1 1.828(6) . ?
Cl1B C2 2.21(2) . ?
Cl1B C1 2.26(2) . ?
Cl2 C6 1.815(6) . ?
Cl3 C9 1.815(6) . ?
Cl4 C12 1.820(6) . ?
Cl5 C18 1.814(6) . ?
C1 C2 1.538(9) . ?
C1 C5 1.540(8) . ?
C1 C9 1.553(9) . ?
C2 C3 1.348(8) . ?
C2 C12 1.481(8) . ?
C3 C4 1.477(9) . ?
C3 C15 1.499(9) . ?
C4 C5 1.330(9) . ?
C4 C18 1.493(8) . ?
C5 C6 1.484(9) . ?
C6 C7 1.515(8) . ?
C6 C20 1.532(8) . ?
C7 C8 1.362(8) . ?
C7 C22 1.439(9) . ?
C8 C25 1.430(9) . ?
C8 C9 1.534(9) . ?
C9 C10 1.517(9) . ?
C10 C11 1.359(9) . ?
C10 C26 1.431(9) . ?
C11 C29 1.437(8) . ?
C11 C12 1.525(9) . ?
C12 C13 1.532(9) . ?
C13 C14 1.366(8) . ?
C13 C30 1.448(9) . ?
C14 C33 1.426(9) . ?
C14 C15 1.536(9) . ?
C15 C16 1.542(9) . ?
C15 C15A 1.567(7) . ?
C16 C17 1.363(9) . ?
C16 C34 1.443(9) . ?
C17 C37 1.428(9) . ?
C17 C18 1.527(9) . ?
C18 C19 1.523(9) . ?
C19 C20 1.362(9) . ?
C19 C38 1.439(8) . ?
C20 C21 1.438(9) . ?
C21 C40 1.405(8) . ?
C21 C22 1.437(8) . ?
C22 C23 1.392(8) . ?
C23 C24 1.438(9) . ?
C23 C42 1.457(9) . ?
C24 C25 1.383(9) . ?
C24 C44 1.444(9) . ?
C25 C26 1.448(9) . ?
C26 C27 1.400(10) . ?
C27 C28 1.432(10) . ?
C27 C45 1.443(9) . ?
C28 C29 1.384(10) . ?
C28 C47 1.458(8) . ?
C29 C30 1.434(10) . ?
C30 C31 1.393(9) . ?
C31 C32 1.438(9) . ?
C31 C48 1.441(10) . ?
C32 C33 1.393(10) . ?
C32 C50 1.453(9) . ?
C33 C34 1.443(10) . ?
C34 C35 1.394(10) . ?
C35 C36 1.423(10) . ?
C35 C51 1.446(9) . ?
C36 C37 1.391(8) . ?
C36 C53 1.447(10) . ?
C37 C38 1.456(9) . ?
C38 C39 1.372(9) . ?
C39 C40 1.427(10) . ?
C39 C54 1.461(10) . ?
C40 C41 1.446(9) . ?
C41 C42 1.383(9) . ?
C41 C55 1.448(9) . ?
C42 C43 1.458(9) . ?
C43 C57 1.396(9) . ?
C43 C44 1.434(9) . ?
C44 C45 1.378(10) . ?
C45 C46 1.447(9) . ?
C46 C58 1.386(9) . ?
C46 C47 1.451(10) . ?
C47 C48 1.388(10) . ?
C48 C49 1.436(9) . ?
C49 C59 1.386(10) . ?
C49 C50 1.438(10) . ?
C50 C51 1.398(9) . ?
C51 C52 1.439(10) . ?
C52 C60 1.391(10) . ?
C52 C53 1.465(9) . ?
C53 C54 1.375(10) . ?
C54 C55 1.447(10) . ?
C55 C56 1.387(9) . ?
C56 C57 1.439(9) . ?
C56 C60 1.452(10) . ?
C57 C58 1.451(10) . ?
C58 C59 1.454(10) . ?
C59 C60 1.455(9) . ?
Cl1A Cl1C 1.399(15) . ?
Cl1A C1A 1.831(6) . ?
Cl1C C2A 2.147(14) . ?
Cl1C C1A 2.249(15) . ?
Cl2A C6A 1.812(6) . ?
Cl3A C9A 1.818(6) . ?
Cl4A C12A 1.812(6) . ?
Cl5A C18A 1.823(6) . ?
C1A C5A 1.517(9) . ?
C1A C2A 1.528(9) . ?
C1A C9A 1.552(8) . ?
C2A C3A 1.366(9) . ?
C2A C12A 1.492(9) . ?
C3A C4A 1.454(9) . ?
C3A C15A 1.494(9) . ?
C4A C5A 1.348(9) . ?
C4A C18A 1.504(8) . ?
C5A C6A 1.495(9) . ?
C6A C7A 1.525(8) . ?
C6A C20A 1.535(8) . ?
C7A C8A 1.365(9) . ?
C7A C22A 1.442(9) . ?
C8A C25A 1.431(8) . ?
C8A C9A 1.518(9) . ?
C9A C10A 1.543(8) . ?
C10A C11A 1.350(9) . ?
C10A C26A 1.432(10) . ?
C11A C29A 1.439(8) . ?
C11A C12A 1.524(9) . ?
C12A C13A 1.526(9) . ?
C13A C14A 1.362(9) . ?
C13A C30A 1.433(9) . ?
C14A C33A 1.434(9) . ?
C14A C15A 1.530(9) . ?
C15A C16A 1.523(8) . ?
C16A C17A 1.377(9) . ?
C16A C34A 1.434(9) . ?
C17A C37A 1.432(9) . ?
C17A C18A 1.518(9) . ?
C18A C19A 1.517(9) . ?
C19A C20A 1.357(9) . ?
C19A C38A 1.445(8) . ?
C20A C21A 1.434(9) . ?
C21A C40A 1.384(8) . ?
C21A C22A 1.445(8) . ?
C22A C23A 1.388(9) . ?
C23A C42A 1.437(9) . ?
C23A C24A 1.438(9) . ?
C24A C25A 1.392(10) . ?
C24A C44A 1.439(9) . ?
C25A C26A 1.428(10) . ?
C26A C27A 1.388(10) . ?
C27A C28A 1.444(10) . ?
C27A C45A 1.450(9) . ?
C28A C29A 1.383(10) . ?
C28A C47A 1.459(8) . ?
C29A C30A 1.458(10) . ?
C30A C31A 1.384(9) . ?
C31A C32A 1.443(9) . ?
C31A C48A 1.456(10) . ?
C32A C33A 1.387(9) . ?
C32A C50A 1.443(10) . ?
C33A C34A 1.459(10) . ?
C34A C35A 1.375(10) . ?
C35A C36A 1.438(11) . ?
C35A C51A 1.457(9) . ?
C36A C37A 1.400(9) . ?
C36A C53A 1.448(11) . ?
C37A C38A 1.437(9) . ?
C38A C39A 1.391(10) . ?
C39A C40A 1.430(9) . ?
C39A C54A 1.462(9) . ?
C40A C41A 1.449(9) . ?
C41A C42A 1.390(9) . ?
C41A C55A 1.427(10) . ?
C42A C43A 1.455(9) . ?
C43A C57A 1.375(10) . ?
C43A C44A 1.463(9) . ?
C44A C45A 1.388(9) . ?
C45A C46A 1.445(9) . ?
C46A C58A 1.390(9) . ?
C46A C47A 1.449(10) . ?
C47A C48A 1.376(9) . ?
C48A C49A 1.458(9) . ?
C49A C59A 1.389(10) . ?
C49A C50A 1.437(10) . ?
C50A C51A 1.379(9) . ?
C51A C52A 1.450(10) . ?
C52A C60A 1.386(10) . ?
C52A C53A 1.444(9) . ?
C53A C54A 1.389(11) . ?
C54A C55A 1.448(10) . ?
C55A C56A 1.400(9) . ?
C56A C60A 1.443(11) . ?
C56A C57A 1.445(9) . ?
C57A C58A 1.459(10) . ?
C58A C59A 1.455(10) . ?
C59A C60A 1.457(10) . ?
